data_2240983
loop_
_publ_author_name
'Rahima, Z. A.'
'Abdul Halim, Siti Nadiah'
'How, Fiona N.-F.'

_publ_section_title
;
 Crystal structure of <i>S</i>-(4-methylbenzyl) piperidinedithiocarbamate
;
_journal_coeditor_code LH5777
_journal_issue 9
_journal_name_full 'Acta Crystallographica Section E'
_journal_page_first o647
_journal_paper_doi 10.1107/S2056989015014462
_journal_volume 71
_journal_year 2015
_chemical_formula_iupac 'C14 H19 N S2'
_chemical_formula_moiety 'C14 H19 N S2'
_chemical_formula_sum 'C14 H19 N S2'
_chemical_formula_weight 265.42
_chemical_name_systematic
;
<i>S</i>-(4-Methylbenzyl) piperidinedithiocarbamate
;
_space_group_crystal_system monoclinic
_space_group_IT_number 14
_space_group_name_Hall '-P 2ybc'
_space_group_name_H-M_alt 'P 1 21/c 1'
_symmetry_space_group_name_Hall '-P 2ybc'
_symmetry_space_group_name_H-M 'P 1 21/c 1'
_atom_sites_solution_hydrogens geom
_atom_sites_solution_primary iterative
_atom_sites_solution_secondary difmap
_audit_creation_method
;
Olex2 1.2
(compiled 2015.01.26 svn.r3150 for OlexSys, GUI svn.r4998)
;
_cell_angle_alpha 90.00
_cell_angle_beta 96.133(5)
_cell_angle_gamma 90.00
_cell_formula_units_Z 4
_cell_length_a 6.3081(4)
_cell_length_b 11.2191(7)
_cell_length_c 19.8399(13)
_cell_measurement_reflns_used 883
_cell_measurement_temperature 100
_cell_measurement_theta_max 20.791
_cell_measurement_theta_min 3.632
_cell_volume 1396.06(15)
_computing_cell_refinement
;
SAINT  (Bruker, 2009)
;
_computing_data_collection
;
APEX2 (Bruker, 2009)
;
_computing_data_reduction
;
SAINT (Bruker, 2009)
;
_computing_molecular_graphics
;
Mercury (Macrae <i>et al.</i>,  2008)
;
_computing_publication_material
;
pubICIF (Westrip, 2010)
;
_computing_structure_refinement
;
SHELXL (Sheldrick, 2008)
;
_computing_structure_solution
;
SIR2004 (Burla <i>et al.</i>,  2007)
;
_diffrn_ambient_temperature 100.15
_diffrn_detector_area_resol_mean 8
_diffrn_measured_fraction_theta_full 1.000
_diffrn_measured_fraction_theta_max 0.988
_diffrn_measurement_device_type 'Bruker APEXII CCD'
_diffrn_measurement_method '\f and \w scans'
_diffrn_radiation_monochromator graphite
_diffrn_radiation_type MoK\a
_diffrn_radiation_wavelength 0.71073
_diffrn_reflns_av_R_equivalents 0.1050
_diffrn_reflns_limit_h_max 8
_diffrn_reflns_limit_h_min -8
_diffrn_reflns_limit_k_max 14
_diffrn_reflns_limit_k_min -14
_diffrn_reflns_limit_l_max 25
_diffrn_reflns_limit_l_min -25
_diffrn_reflns_number 13322
_diffrn_reflns_theta_full 26.00
_diffrn_reflns_theta_max 27.85
_diffrn_reflns_theta_min 2.09
_exptl_absorpt_coefficient_mu 0.360
_exptl_absorpt_correction_T_max 0.7456
_exptl_absorpt_correction_T_min 0.6660
_exptl_absorpt_correction_type multi-scan
_exptl_absorpt_process_details
;
SADABS (Bruker, 2012)
;
_exptl_crystal_colour colourless
_exptl_crystal_density_diffrn 1.263
_exptl_crystal_density_method 'not measured'
_exptl_crystal_description block
_exptl_crystal_F_000 568
_exptl_crystal_size_max 0.4
_exptl_crystal_size_mid 0.2
_exptl_crystal_size_min 0.1
_refine_diff_density_max 0.316
_refine_diff_density_min -0.338
_refine_ls_extinction_method none
_refine_ls_goodness_of_fit_ref 1.009
_refine_ls_hydrogen_treatment constr
_refine_ls_matrix_type full
_refine_ls_number_parameters 155
_refine_ls_number_reflns 3278
_refine_ls_number_restraints 0
_refine_ls_restrained_S_all 1.009
_refine_ls_R_factor_all 0.1170
_refine_ls_R_factor_gt 0.0526
_refine_ls_shift/su_max 0.000
_refine_ls_shift/su_mean 0.000
_refine_ls_structure_factor_coef Fsqd
_refine_ls_weighting_details 'calc w=1/[\s^2^(Fo^2^)+(0.0360P)^2^+0.1195P] where P=(Fo^2^+2Fc^2^)/3'
_refine_ls_weighting_scheme calc
_refine_ls_wR_factor_gt 0.0912
_refine_ls_wR_factor_ref 0.1141
_reflns_number_gt 1866
_reflns_number_total 3278
_reflns_threshold_expression I>2\s(I)
_cod_data_source_file lh5777sup1.cif
_cod_data_source_block I
_cod_database_code 2240983

loop_
_space_group_symop_id
_space_group_symop_operation_xyz
1 'x, y, z'
2 '-x, y+1/2, -z+1/2'
3 '-x, -y, -z'
4 'x, -y-1/2, z-1/2'

loop_
_atom_site_type_symbol
_atom_site_label
_atom_site_fract_x
_atom_site_fract_y
_atom_site_fract_z
_atom_site_U_iso_or_equiv
_atom_site_adp_type
_atom_site_calc_flag
_atom_site_occupancy
S S1 0.60407(11) 0.46509(6) 0.32887(4) 0.0264(2) Uani d 1
S S2 0.40927(14) 0.70252(7) 0.35563(4) 0.0347(2) Uani d 1
N N1 0.3416(3) 0.5804(2) 0.24001(12) 0.0255(6) Uani d 1
C C7 0.7321(5) 0.5087(3) 0.41139(15) 0.0339(8) Uani d 1
H H7A 0.8107 0.5824 0.4080 0.041 Uiso calc 1
H H7B 0.6267 0.5204 0.4430 0.041 Uiso calc 1
C C13 1.0788(5) 0.3979(3) 0.41109(14) 0.0297(7) Uani d 1
H H13 1.1215 0.4545 0.3811 0.036 Uiso calc 1
C C8 0.8810(5) 0.4086(2) 0.43476(14) 0.0266(7) Uani d 1
C C6 0.4390(4) 0.5890(2) 0.30345(14) 0.0240(7) Uani d 1
C C12 1.2139(5) 0.3046(3) 0.43127(14) 0.0298(7) Uani d 1
H H12 1.3454 0.2991 0.4143 0.036 Uiso calc 1
C C3 -0.0478(5) 0.4953(3) 0.16795(17) 0.0382(8) Uani d 1
H H3A -0.1839 0.4561 0.1702 0.046 Uiso calc 1
H H3B -0.0354 0.5148 0.1209 0.046 Uiso calc 1
C C9 0.8232(5) 0.3239(3) 0.48066(15) 0.0305(7) Uani d 1
H H9 0.6921 0.3301 0.4979 0.037 Uiso calc 1
C C14 1.3055(5) 0.1182(3) 0.49932(17) 0.0429(9) Uani d 1
H H14A 1.3890 0.0976 0.4633 0.064 Uiso calc 1
H H14B 1.2243 0.0502 0.5108 0.064 Uiso calc 1
H H14C 1.3983 0.1429 0.5383 0.064 Uiso calc 1
C C5 0.1796(4) 0.6661(3) 0.21235(15) 0.0299(7) Uani d 1
H H5A 0.2074 0.6898 0.1671 0.036 Uiso calc 1
H H5B 0.1853 0.7368 0.2407 0.036 Uiso calc 1
C C1 0.3454(5) 0.4735(3) 0.19726(15) 0.0305(7) Uani d 1
H H1A 0.4574 0.4201 0.2160 0.037 Uiso calc 1
H H1B 0.3747 0.4960 0.1520 0.037 Uiso calc 1
C C2 0.1319(5) 0.4110(3) 0.19406(16) 0.0345(8) Uani d 1
H H2A 0.1086 0.3829 0.2389 0.041 Uiso calc 1
H H2B 0.1320 0.3425 0.1643 0.041 Uiso calc 1
C C11 1.1563(5) 0.2185(3) 0.47668(14) 0.0283(7) Uani d 1
C C10 0.9587(5) 0.2306(3) 0.50101(14) 0.0307(7) Uani d 1
H H10 0.9166 0.1748 0.5316 0.037 Uiso calc 1
C C4 -0.0398(5) 0.6094(3) 0.20983(16) 0.0344(8) Uani d 1
H H4A -0.1466 0.6648 0.1899 0.041 Uiso calc 1
H H4B -0.0716 0.5913 0.2555 0.041 Uiso calc 1

loop_
_atom_site_aniso_label
_atom_site_aniso_U_11
_atom_site_aniso_U_22
_atom_site_aniso_U_33
_atom_site_aniso_U_12
_atom_site_aniso_U_13
_atom_site_aniso_U_23
S1 0.0309(4) 0.0220(4) 0.0259(4) 0.0032(3) 0.0012(3) -0.0015(3)
S2 0.0515(5) 0.0223(4) 0.0299(5) 0.0053(4) 0.0030(4) -0.0025(3)
N1 0.0258(13) 0.0230(13) 0.0272(14) 0.0022(11) 0.0009(11) -0.0022(11)
C7 0.0435(19) 0.0309(18) 0.0250(17) 0.0050(15) -0.0067(14) -0.0050(14)
C13 0.0354(18) 0.0271(17) 0.0255(17) -0.0063(14) -0.0015(14) 0.0020(13)
C8 0.0323(17) 0.0218(16) 0.0247(16) -0.0006(14) -0.0019(13) -0.0047(13)
C6 0.0267(16) 0.0218(15) 0.0243(16) -0.0014(13) 0.0066(13) 0.0020(12)
C12 0.0280(16) 0.0341(18) 0.0271(17) -0.0025(15) 0.0023(13) -0.0009(14)
C3 0.0307(17) 0.0354(19) 0.047(2) -0.0068(14) -0.0010(15) 0.0049(16)
C9 0.0315(17) 0.0338(18) 0.0260(17) -0.0003(15) 0.0016(13) -0.0018(14)
C14 0.048(2) 0.0357(19) 0.041(2) 0.0072(17) -0.0157(17) -0.0013(16)
C5 0.0329(17) 0.0254(16) 0.0306(18) 0.0045(14) -0.0009(14) 0.0040(14)
C1 0.0332(17) 0.0306(17) 0.0264(17) 0.0035(15) -0.0022(13) -0.0069(14)
C2 0.0395(19) 0.0282(17) 0.0341(19) -0.0037(15) -0.0041(15) -0.0013(14)
C11 0.0303(17) 0.0277(16) 0.0247(17) -0.0011(14) -0.0073(13) -0.0037(13)
C10 0.0408(19) 0.0262(17) 0.0240(17) -0.0052(15) -0.0017(14) 0.0056(13)
C4 0.0304(17) 0.0333(18) 0.039(2) 0.0040(15) 0.0025(14) 0.0084(15)

loop_
_atom_type_symbol
_atom_type_description
_atom_type_scat_dispersion_real
_atom_type_scat_dispersion_imag
_atom_type_scat_source
C C 0.0033 0.0016 'International Tables Vol C Tables 4.2.6.8 and 6.1.1.4'
H H 0.0000 0.0000 'International Tables Vol C Tables 4.2.6.8 and 6.1.1.4'
N N 0.0061 0.0033 'International Tables Vol C Tables 4.2.6.8 and 6.1.1.4'
S S 0.1246 0.1234 'International Tables Vol C Tables 4.2.6.8 and 6.1.1.4'

loop_
_geom_angle_atom_site_label_1
_geom_angle_atom_site_label_2
_geom_angle_atom_site_label_3
_geom_angle
C6 S1 C7 103.63(13)
C6 N1 C5 122.3(2)
C6 N1 C1 124.4(2)
C5 N1 C1 111.9(2)
S1 C7 H7A 110.5
S1 C7 H7B 110.5
H7A C7 H7B 108.7
C8 C7 S1 106.24(19)
C8 C7 H7A 110.5
C8 C7 H7B 110.5
C8 C13 H13 119.4
C12 C13 H13 119.4
C12 C13 C8 121.2(3)
C13 C8 C7 121.1(3)
C13 C8 C9 118.1(3)
C9 C8 C7 120.8(3)
S2 C6 S1 121.57(17)
N1 C6 S1 113.9(2)
N1 C6 S2 124.6(2)
C13 C12 H12 119.4
C13 C12 C11 121.1(3)
C11 C12 H12 119.4
H3A C3 H3B 108.1
C2 C3 H3A 109.5
C2 C3 H3B 109.5
C2 C3 C4 110.8(3)
C4 C3 H3A 109.5
C4 C3 H3B 109.5
C8 C9 H9 119.6
C10 C9 C8 120.7(3)
C10 C9 H9 119.6
H14A C14 H14B 109.5
H14A C14 H14C 109.5
H14B C14 H14C 109.5
C11 C14 H14A 109.5
C11 C14 H14B 109.5
C11 C14 H14C 109.5
N1 C5 H5A 109.8
N1 C5 H5B 109.8
N1 C5 C4 109.5(2)
H5A C5 H5B 108.2
C4 C5 H5A 109.8
C4 C5 H5B 109.8
N1 C1 H1A 109.8
N1 C1 H1B 109.8
N1 C1 C2 109.4(2)
H1A C1 H1B 108.2
C2 C1 H1A 109.8
C2 C1 H1B 109.8
C3 C2 H2A 109.5
C3 C2 H2B 109.5
C1 C2 C3 110.7(2)
C1 C2 H2A 109.5
C1 C2 H2B 109.5
H2A C2 H2B 108.1
C12 C11 C14 120.9(3)
C10 C11 C12 117.5(3)
C10 C11 C14 121.6(3)
C9 C10 C11 121.4(3)
C9 C10 H10 119.3
C11 C10 H10 119.3
C3 C4 H4A 109.6
C3 C4 H4B 109.6
C5 C4 C3 110.3(3)
C5 C4 H4A 109.6
C5 C4 H4B 109.6
H4A C4 H4B 108.1

loop_
_geom_bond_atom_site_label_1
_geom_bond_atom_site_label_2
_geom_bond_distance
S1 C7 1.814(3)
S1 C6 1.778(3)
S2 C6 1.664(3)
N1 C6 1.344(3)
N1 C5 1.466(3)
N1 C1 1.471(3)
C7 H7A 0.9700
C7 H7B 0.9700
C7 C8 1.505(4)
C13 H13 0.9300
C13 C8 1.384(4)
C13 C12 1.382(4)
C8 C9 1.392(4)
C12 H12 0.9300
C12 C11 1.395(4)
C3 H3A 0.9700
C3 H3B 0.9700
C3 C2 1.523(4)
C3 C4 1.524(4)
C9 H9 0.9300
C9 C10 1.384(4)
C14 H14A 0.9600
C14 H14B 0.9600
C14 H14C 0.9600
C14 C11 1.504(4)
C5 H5A 0.9700
C5 H5B 0.9700
C5 C4 1.519(4)
C1 H1A 0.9700
C1 H1B 0.9700
C1 C2 1.513(4)
C2 H2A 0.9700
C2 H2B 0.9700
C11 C10 1.391(4)
C10 H10 0.9300
C4 H4A 0.9700
C4 H4B 0.9700

loop_
_geom_torsion_atom_site_label_1
_geom_torsion_atom_site_label_2
_geom_torsion_atom_site_label_3
_geom_torsion_atom_site_label_4
_geom_torsion
S1 C7 C8 C13 79.9(3)
S1 C7 C8 C9 -99.8(3)
N1 C5 C4 C3 -57.0(3)
N1 C1 C2 C3 56.7(3)
C7 S1 C6 S2 -6.6(2)
C7 S1 C6 N1 174.4(2)
C7 C8 C9 C10 178.7(3)
C13 C8 C9 C10 -1.1(4)
C13 C12 C11 C14 -179.0(3)
C13 C12 C11 C10 -0.3(4)
C8 C13 C12 C11 -0.6(4)
C8 C9 C10 C11 0.3(4)
C6 S1 C7 C8 -178.0(2)
C6 N1 C5 C4 -105.1(3)
C6 N1 C1 C2 104.9(3)
C12 C13 C8 C7 -178.5(3)
C12 C13 C8 C9 1.3(4)
C12 C11 C10 C9 0.5(4)
C14 C11 C10 C9 179.1(3)
C5 N1 C6 S1 172.6(2)
C5 N1 C6 S2 -6.4(4)
C5 N1 C1 C2 -61.5(3)
C1 N1 C6 S1 7.5(3)
C1 N1 C6 S2 -171.5(2)
C1 N1 C5 C4 61.8(3)
C2 C3 C4 C5 53.9(3)
C4 C3 C2 C1 -53.9(3)

_cod_database_fobs_code 2240983
